data_1517661
loop_
_publ_author_name
'Hadadpour, Mahboubeh'
'Liu, Yuqing'
'Chadha, Preeti'
'Ragogna, Paul J.'

_publ_section_title
;
 Overcoming a Tight Coil To Give a Random &#x201C;Co&#x201D; Polymer
 Derived from a Mixed Sandwich Cobaltocene
;
_journal_issue 18
_journal_name_full Macromolecules
_journal_page_first 6207
_journal_paper_doi 10.1021/ma501323q
_journal_volume 47
_journal_year 2014
_chemical_formula_moiety 'C40 H33 Co O3'
_chemical_formula_sum 'C40 H33 Co O3'
_chemical_formula_weight 620.59
_chemical_name_systematic
; 
 ? 
;
_space_group_IT_number 2
_symmetry_cell_setting triclinic
_symmetry_space_group_name_Hall '-P 1'
_symmetry_space_group_name_H-M 'P -1'
_atom_sites_solution_hydrogens geom
_atom_sites_solution_primary direct
_atom_sites_solution_secondary difmap
_audit_creation_method SHELXL-97
_cell_angle_alpha 90.65(3)
_cell_angle_beta 109.64(3)
_cell_angle_gamma 93.95(3)
_cell_formula_units_Z 4
_cell_length_a 12.470(3)
_cell_length_b 14.711(3)
_cell_length_c 17.798(4)
_cell_measurement_reflns_used 12502
_cell_measurement_temperature 150(2)
_cell_measurement_theta_max 27.10
_cell_measurement_theta_min 2.04
_cell_volume 3065.7(13)
_computing_cell_refinement DENZO
_computing_data_collection Supergui
_computing_data_reduction DENZO
_computing_molecular_graphics XP
_computing_publication_material cif_to_tables
_computing_structure_refinement 'SHELXL-97 (Sheldrick, 1997)'
_computing_structure_solution 'SHELXS-97 (Sheldrick, 1990)'
_diffrn_ambient_temperature 150(2)
_diffrn_measured_fraction_theta_full 0.991
_diffrn_measured_fraction_theta_max 0.991
_diffrn_measurement_device_type 'Nonius Kappa CCD'
_diffrn_measurement_method '\f and \w scans'
_diffrn_radiation_monochromator graphite
_diffrn_radiation_source 'fine-focus sealed tube'
_diffrn_radiation_type MoK\a
_diffrn_radiation_wavelength 0.71073
_diffrn_reflns_av_R_equivalents 0.0445
_diffrn_reflns_av_sigmaI/netI 0.0851
_diffrn_reflns_limit_h_max 15
_diffrn_reflns_limit_h_min -15
_diffrn_reflns_limit_k_max 18
_diffrn_reflns_limit_k_min -18
_diffrn_reflns_limit_l_max 22
_diffrn_reflns_limit_l_min -22
_diffrn_reflns_number 24553
_diffrn_reflns_theta_full 27.10
_diffrn_reflns_theta_max 27.10
_diffrn_reflns_theta_min 2.18
_diffrn_standards_number 0
_exptl_absorpt_coefficient_mu 0.599
_exptl_absorpt_correction_T_max 0.9316
_exptl_absorpt_correction_T_min 0.8599
_exptl_absorpt_correction_type multi-scan
_exptl_absorpt_process_details SADABS
_exptl_crystal_colour orange
_exptl_crystal_density_diffrn 1.345
_exptl_crystal_density_method 'not measured'
_exptl_crystal_description prism
_exptl_crystal_F_000 1296
_exptl_crystal_size_max 0.26
_exptl_crystal_size_mid 0.23
_exptl_crystal_size_min 0.12
_refine_diff_density_max 0.510
_refine_diff_density_min -0.595
_refine_diff_density_rms 0.068
_refine_ls_extinction_method none
_refine_ls_goodness_of_fit_ref 1.032
_refine_ls_hydrogen_treatment constr
_refine_ls_matrix_type full
_refine_ls_number_parameters 812
_refine_ls_number_reflns 13383
_refine_ls_number_restraints 0
_refine_ls_restrained_S_all 1.032
_refine_ls_R_factor_all 0.0935
_refine_ls_R_factor_gt 0.0503
_refine_ls_shift/su_max 0.003
_refine_ls_shift/su_mean 0.000
_refine_ls_structure_factor_coef Fsqd
_refine_ls_weighting_details 'calc w=1/[\s^2^(Fo^2^)+(0.0404P)^2^+0.4368P] where P=(Fo^2^+2Fc^2^)/3'
_refine_ls_weighting_scheme calc
_refine_ls_wR_factor_gt 0.1035
_refine_ls_wR_factor_ref 0.1221
_reflns_number_gt 8571
_reflns_number_total 13383
_reflns_threshold_expression >2sigma(I)
_cod_data_source_file ma501323q_si_002.cif
_cod_data_source_block 3
_cod_depositor_comments
;
The following automatic conversions were performed:

'_symmetry_cell_setting' value 'Triclinic' changed to 'triclinic'
according to
/home/saulius/struct/COD-crude-data--automatic-downloads/rss-feeds/ACS/lib/dictionaries/cif_core.dic
dictionary named 'cif_core.dic' version 2.4.2 from 2011-04-26.

Automatic conversion script
Id: cif_fix_values 2281 2013-09-26 08:29:07Z andrius 

 Adding full bibliography for 1517660--1517661.cif.
;
_cod_original_cell_volume 3065.7(11)
_cod_original_sg_symbol_H-M P-1
_cod_database_code 1517661

loop_
_symmetry_equiv_pos_as_xyz
'x, y, z'
'-x, -y, -z'

loop_
_atom_site_label
_atom_site_type_symbol
_atom_site_fract_x
_atom_site_fract_y
_atom_site_fract_z
_atom_site_U_iso_or_equiv
_atom_site_adp_type
_atom_site_occupancy
_atom_site_symmetry_multiplicity
_atom_site_calc_flag
_atom_site_refinement_flags
_atom_site_disorder_assembly
_atom_site_disorder_group
Co1 Co -0.21463(3) 0.18604(2) 1.027700(18) 0.02590(10) Uani 1 1 d . . .
O1 O 0.09380(15) 0.10268(12) 1.09152(10) 0.0374(5) Uani 1 1 d . . .
C1 C -0.2505(2) 0.31097(16) 1.05233(13) 0.0258(6) Uani 1 1 d . . .
Co2 Co 0.26106(3) 0.69600(2) 0.511909(18) 0.02396(10) Uani 1 1 d . . .
O2 O 0.09170(15) -0.17329(12) 1.23875(10) 0.0393(5) Uani 1 1 d . . .
C2 C -0.2524(2) 0.39482(16) 1.00687(13) 0.0270(6) Uani 1 1 d . . .
O3 O -0.09006(17) -0.22270(15) 1.22220(11) 0.0589(6) Uani 1 1 d . . .
C3 C -0.1640(2) 0.42110(17) 0.97765(15) 0.0340(6) Uani 1 1 d . . .
H3 H -0.1028 0.3831 0.9852 0.041 Uiso 1 1 calc R . .
O4 O 0.56651(14) 0.60207(12) 0.57128(10) 0.0348(4) Uani 1 1 d . . .
C4 C -0.1645(3) 0.50159(19) 0.93802(16) 0.0427(7) Uani 1 1 d . . .
H4 H -0.1043 0.5181 0.9182 0.051 Uiso 1 1 calc R . .
O5 O 0.49299(16) 0.32361(14) 0.71349(11) 0.0500(6) Uani 1 1 d . A .
C5 C -0.2522(3) 0.55791(19) 0.92714(16) 0.0448(8) Uani 1 1 d . . .
H5 H -0.2517 0.6135 0.9006 0.054 Uiso 1 1 calc R . .
H72 H 0.7182 0.8711 0.8090 0.054 Uiso 1 1 d R . .
O6 O 0.67871(19) 0.30850(15) 0.77008(12) 0.0574(6) Uani 1 1 d . A .
C6 C -0.3403(2) 0.53346(19) 0.95476(16) 0.0422(7) Uani 1 1 d . . .
H6 H -0.4005 0.5723 0.9473 0.051 Uiso 1 1 calc R . .
C7 C -0.3416(2) 0.45187(17) 0.99367(14) 0.0335(6) Uani 1 1 d . . .
H7 H -0.4037 0.4349 1.0114 0.040 Uiso 1 1 calc R . .
C8 C -0.1659(2) 0.27350(15) 1.12163(13) 0.0248(6) Uani 1 1 d . . .
C9 C -0.05097(19) 0.30771(16) 1.17473(13) 0.0239(5) Uani 1 1 d . . .
C10 C -0.0235(2) 0.40108(16) 1.18800(14) 0.0287(6) Uani 1 1 d . . .
H10 H -0.0772 0.4425 1.1605 0.034 Uiso 1 1 calc R . .
C11 C 0.0822(2) 0.43425(18) 1.24124(14) 0.0338(6) Uani 1 1 d . . .
H11 H 0.1002 0.4982 1.2496 0.041 Uiso 1 1 calc R . .
C12 C 0.1615(2) 0.37508(19) 1.28214(14) 0.0356(7) Uani 1 1 d . . .
H12 H 0.2335 0.3981 1.3186 0.043 Uiso 1 1 calc R . .
C13 C 0.1347(2) 0.28196(19) 1.26937(14) 0.0337(6) Uani 1 1 d . . .
H13 H 0.1884 0.2409 1.2977 0.040 Uiso 1 1 calc R . .
C14 C 0.0301(2) 0.24821(17) 1.21561(14) 0.0303(6) Uani 1 1 d . . .
H14 H 0.0134 0.1842 1.2065 0.036 Uiso 1 1 calc R . .
C15 C -0.2532(2) 0.20257(16) 1.12671(13) 0.0244(5) Uani 1 1 d . . .
C16 C -0.3378(2) 0.24129(16) 1.05754(13) 0.0267(6) Uani 1 1 d . . .
C17 C -0.4624(2) 0.22854(16) 1.01852(14) 0.0284(6) Uani 1 1 d . . .
C18 C -0.5128(2) 0.25057(17) 0.93837(15) 0.0360(7) Uani 1 1 d . . .
H18 H -0.4663 0.2714 0.9084 0.043 Uiso 1 1 calc R . .
C19 C -0.6310(2) 0.24185(18) 0.90286(16) 0.0437(8) Uani 1 1 d . . .
H19 H -0.6651 0.2572 0.8487 0.052 Uiso 1 1 calc R . .
C20 C -0.6992(2) 0.21085(18) 0.94622(18) 0.0440(8) Uani 1 1 d . . .
H20 H -0.7798 0.2040 0.9213 0.053 Uiso 1 1 calc R . .
C21 C -0.6510(2) 0.18976(18) 1.02555(17) 0.0415(7) Uani 1 1 d . . .
H21 H -0.6980 0.1690 1.0552 0.050 Uiso 1 1 calc R . .
C22 C -0.5326(2) 0.19925(17) 1.06151(16) 0.0340(6) Uani 1 1 d . . .
H22 H -0.4992 0.1855 1.1161 0.041 Uiso 1 1 calc R . .
C23 C -0.2548(2) 0.12769(16) 1.18047(14) 0.0283(6) Uani 1 1 d . . .
C24 C -0.3289(2) 0.04940(17) 1.15432(16) 0.0358(6) Uani 1 1 d . . .
H24 H -0.3832 0.0457 1.1018 0.043 Uiso 1 1 calc R . .
C25 C -0.3240(3) -0.02309(19) 1.20425(19) 0.0486(8) Uani 1 1 d . . .
H25 H -0.3756 -0.0757 1.1862 0.058 Uiso 1 1 calc R . .
C26 C -0.2441(3) -0.0188(2) 1.28039(19) 0.0515(8) Uani 1 1 d . . .
H26 H -0.2389 -0.0694 1.3138 0.062 Uiso 1 1 calc R . .
C27 C -0.1725(2) 0.0585(2) 1.30753(16) 0.0434(7) Uani 1 1 d . . .
H27 H -0.1187 0.0615 1.3602 0.052 Uiso 1 1 calc R . .
C28 C -0.1779(2) 0.13228(18) 1.25866(14) 0.0334(6) Uani 1 1 d . . .
H28 H -0.1291 0.1860 1.2785 0.040 Uiso 1 1 calc R . .
C29 C -0.2133(2) 0.16783(19) 0.91175(15) 0.0396(7) Uani 1 1 d . . .
H29 H -0.2371 0.2099 0.8704 0.048 Uiso 1 1 calc R . .
C30 C -0.2839(2) 0.09619(18) 0.92900(14) 0.0381(7) Uani 1 1 d . . .
H30 H -0.3627 0.0821 0.9004 0.046 Uiso 1 1 calc R . .
C31 C -0.2168(2) 0.04956(16) 0.99580(14) 0.0307(6) Uani 1 1 d . . .
H31 H -0.2429 -0.0001 1.0205 0.037 Uiso 1 1 calc R . .
C32 C -0.1022(2) 0.09137(16) 1.01916(14) 0.0274(6) Uani 1 1 d . . .
C33 C -0.1017(2) 0.16489(17) 0.96721(14) 0.0338(6) Uani 1 1 d . . .
H33 H -0.0373 0.2048 0.9696 0.041 Uiso 1 1 calc R . .
C34 C -0.0001(2) 0.06630(17) 1.08433(14) 0.0293(6) Uani 1 1 d . . .
C35 C -0.0156(2) -0.00616(16) 1.14098(14) 0.0320(6) Uani 1 1 d . . .
H35A H -0.0333 -0.0663 1.1123 0.038 Uiso 1 1 calc R . .
H35B H -0.0817 0.0068 1.1572 0.038 Uiso 1 1 calc R . .
C36 C 0.0895(2) -0.01116(17) 1.21597(15) 0.0382(7) Uani 1 1 d . . .
H36A H 0.1561 -0.0214 1.1994 0.046 Uiso 1 1 calc R . .
H36B H 0.1052 0.0485 1.2455 0.046 Uiso 1 1 calc R . .
C37 C 0.0785(3) -0.08497(17) 1.27199(15) 0.0425(7) Uani 1 1 d . . .
H37A H 0.1380 -0.0729 1.3250 0.051 Uiso 1 1 calc R . .
H37B H 0.0028 -0.0855 1.2787 0.051 Uiso 1 1 calc R . .
C38 C 0.0010(2) -0.2332(2) 1.21354(15) 0.0360(7) Uani 1 1 d . . .
C39 C 0.0256(2) -0.31356(18) 1.17326(16) 0.0397(7) Uani 1 1 d . . .
H39 H 0.1026 -0.3259 1.1822 0.048 Uiso 1 1 calc R . .
C40 C -0.0577(3) -0.36823(18) 1.12525(16) 0.0465(8) Uani 1 1 d . . .
H40A H -0.1349 -0.3563 1.1160 0.056 Uiso 1 1 calc R . .
H40B H -0.0407 -0.4196 1.0997 0.056 Uiso 1 1 calc R . .
C41 C 0.3707(2) 0.60269(16) 0.49678(14) 0.0265(6) Uani 1 1 d . . .
C42 C 0.2550(2) 0.56344(17) 0.46817(14) 0.0307(6) Uani 1 1 d . . .
H42 H 0.2260 0.5107 0.4875 0.037 Uiso 1 1 calc R . .
C43 C 0.1916(2) 0.61793(18) 0.40565(14) 0.0361(7) Uani 1 1 d . . .
H43 H 0.1128 0.6071 0.3753 0.043 Uiso 1 1 calc R . .
C44 C 0.2656(2) 0.69100(18) 0.39623(14) 0.0349(7) Uani 1 1 d . . .
H44 H 0.2446 0.7380 0.3591 0.042 Uiso 1 1 calc R . .
C45 C 0.3763(2) 0.68195(17) 0.45180(14) 0.0293(6) Uani 1 1 d . . .
H45 H 0.4425 0.7215 0.4581 0.035 Uiso 1 1 calc R . .
C46 C 0.4691(2) 0.57000(16) 0.56128(14) 0.0298(6) Uani 1 1 d . . .
C47 C 0.4452(2) 0.49593(16) 0.61293(14) 0.0319(6) Uani 1 1 d . . .
H47A H 0.4244 0.4377 0.5812 0.038 Uiso 1 1 calc R . .
H47B H 0.3785 0.5108 0.6277 0.038 Uiso 1 1 calc R . .
C48 C 0.5450(2) 0.48259(17) 0.68907(14) 0.0365(7) Uani 1 1 d . . .
H48A H 0.6080 0.4589 0.6744 0.044 Uiso 1 1 calc R . .
H48B H 0.5731 0.5425 0.7172 0.044 Uiso 1 1 calc R . .
C49 C 0.5140(3) 0.41747(19) 0.74562(16) 0.0481(8) Uani 1 1 d . . .
H49A H 0.5770 0.4207 0.7976 0.058 Uiso 1 1 calc R . .
H49B H 0.4447 0.4364 0.7550 0.058 Uiso 1 1 calc R . .
C50 C 0.5855(3) 0.2775(2) 0.73091(16) 0.0450(8) Uani 1 1 d . . .
C53 C 0.22154(19) 0.70510(15) 0.61144(13) 0.0233(5) Uani 1 1 d . . .
C54 C 0.2158(2) 0.62693(16) 0.66102(14) 0.0269(6) Uani 1 1 d . . .
C55 C 0.2854(2) 0.62740(19) 0.74089(15) 0.0375(7) Uani 1 1 d . . .
H55 H 0.3324 0.6808 0.7649 0.045 Uiso 1 1 calc R . .
C56 C 0.2868(3) 0.5506(2) 0.78570(19) 0.0564(9) Uani 1 1 d . . .
H56 H 0.3356 0.5516 0.8398 0.068 Uiso 1 1 calc R . .
C57 C 0.2180(3) 0.4730(2) 0.7524(3) 0.0674(11) Uani 1 1 d . . .
H57 H 0.2209 0.4200 0.7828 0.081 Uiso 1 1 calc R . .
C58 C 0.1447(3) 0.4728(2) 0.6742(2) 0.0567(9) Uani 1 1 d . . .
H58 H 0.0950 0.4202 0.6517 0.068 Uiso 1 1 calc R . .
C59 C 0.1433(2) 0.54906(17) 0.62865(17) 0.0381(7) Uani 1 1 d . . .
H59 H 0.0926 0.5483 0.5751 0.046 Uiso 1 1 calc R . .
C60 C 0.1393(2) 0.74917(16) 0.54519(13) 0.0246(5) Uani 1 1 d . . .
C61 C 0.22992(19) 0.81872(15) 0.54416(13) 0.0236(5) Uani 1 1 d . . .
C62 C 0.2357(2) 0.90539(16) 0.50402(13) 0.0249(6) Uani 1 1 d . . .
C63 C 0.3322(2) 0.93280(17) 0.48382(14) 0.0308(6) Uani 1 1 d . . .
H63 H 0.3918 0.8931 0.4924 0.037 Uiso 1 1 calc R . .
C64 C 0.3418(2) 1.01684(18) 0.45163(15) 0.0381(7) Uani 1 1 d . . .
H64 H 0.4075 1.0339 0.4378 0.046 Uiso 1 1 calc R . .
C65 C 0.2566(2) 1.07639(17) 0.43937(15) 0.0365(7) Uani 1 1 d . . .
H65 H 0.2646 1.1346 0.4185 0.044 Uiso 1 1 calc R . .
C66 C 0.1600(2) 1.05041(17) 0.45775(14) 0.0328(6) Uani 1 1 d . . .
H66 H 0.1011 1.0908 0.4491 0.039 Uiso 1 1 calc R . .
C67 C 0.1486(2) 0.96508(16) 0.48905(13) 0.0280(6) Uani 1 1 d . . .
H67 H 0.0810 0.9473 0.5003 0.034 Uiso 1 1 calc R . .
C68 C 0.31125(19) 0.77551(15) 0.61106(13) 0.0224(5) Uani 1 1 d . . .
C69 C 0.42760(19) 0.80227(16) 0.66592(13) 0.0245(5) Uani 1 1 d . . .
C70 C 0.5027(2) 0.73666(17) 0.70213(14) 0.0312(6) Uani 1 1 d . . .
H70 H 0.4797 0.6738 0.6898 0.037 Uiso 1 1 calc R . .
C71 C 0.6099(2) 0.76240(19) 0.75554(15) 0.0382(7) Uani 1 1 d . . .
H71 H 0.6599 0.7172 0.7800 0.046 Uiso 1 1 calc R . .
C72 C 0.6450(2) 0.8539(2) 0.77379(15) 0.0411(7) Uani 1 1 d . . .
C73 C 0.5716(2) 0.91884(19) 0.73932(15) 0.0403(7) Uani 1 1 d . . .
H73 H 0.5951 0.9815 0.7525 0.048 Uiso 1 1 calc R . .
C74 C 0.4632(2) 0.89420(17) 0.68547(15) 0.0325(6) Uani 1 1 d . . .
H74 H 0.4133 0.9399 0.6620 0.039 Uiso 1 1 calc R . .
C75 C 0.0148(2) 0.73771(15) 0.50580(14) 0.0256(6) Uani 1 1 d . . .
C76 C -0.0548(2) 0.70282(16) 0.54792(15) 0.0291(6) Uani 1 1 d . . .
H76 H -0.0212 0.6864 0.6018 0.035 Uiso 1 1 calc R . .
C77 C -0.1733(2) 0.69205(17) 0.51115(17) 0.0362(7) Uani 1 1 d . . .
H77 H -0.2202 0.6686 0.5400 0.043 Uiso 1 1 calc R . .
C78 C -0.2220(2) 0.71569(17) 0.43266(17) 0.0396(7) Uani 1 1 d . . .
H78 H -0.3024 0.7071 0.4074 0.048 Uiso 1 1 calc R . .
C79 C -0.1547(2) 0.75174(17) 0.39044(16) 0.0356(7) Uani 1 1 d . . .
H79 H -0.1890 0.7687 0.3368 0.043 Uiso 1 1 calc R . .
C80 C -0.0364(2) 0.76310(16) 0.42694(14) 0.0310(6) Uani 1 1 d . . .
H80 H 0.0097 0.7882 0.3981 0.037 Uiso 1 1 calc R . .
C51 C 0.5756(8) 0.1835(5) 0.6985(4) 0.042(2) Uani 0.72(2) 1 d P A 1
H51A H 0.6424 0.1509 0.7136 0.050 Uiso 0.72(2) 1 calc PR A 1
C52 C 0.4811(9) 0.1420(6) 0.6505(6) 0.054(2) Uani 0.72(2) 1 d P A 1
H52D H 0.4127 0.1725 0.6343 0.081 Uiso 0.72(2) 1 calc PR A 1
H52E H 0.4806 0.0812 0.6318 0.081 Uiso 0.72(2) 1 calc PR A 1
C51A C 0.500(2) 0.1884(18) 0.6856(13) 0.063(7) Uani 0.28(2) 1 d P A 2
H51B H 0.4192 0.1814 0.6710 0.076 Uiso 0.28(2) 1 calc PR A 2
C52A C 0.568(2) 0.129(2) 0.6738(12) 0.076(8) Uani 0.28(2) 1 d P A 2
H52A H 0.6480 0.1438 0.6910 0.114 Uiso 0.28(2) 1 calc PR A 2
H52B H 0.5366 0.0716 0.6480 0.114 Uiso 0.28(2) 1 calc PR A 2

loop_
_atom_site_aniso_label
_atom_site_aniso_U_11
_atom_site_aniso_U_22
_atom_site_aniso_U_33
_atom_site_aniso_U_23
_atom_site_aniso_U_13
_atom_site_aniso_U_12
Co1 0.0300(2) 0.0242(2) 0.02342(19) -0.00054(14) 0.00864(15) 0.00367(15)
O1 0.0298(11) 0.0377(11) 0.0465(11) 0.0049(9) 0.0148(9) 0.0047(9)
C1 0.0289(14) 0.0230(13) 0.0253(13) 0.0003(10) 0.0086(11) 0.0039(11)
Co2 0.02511(19) 0.02237(19) 0.02471(19) -0.00080(14) 0.00844(15) 0.00420(14)
O2 0.0414(11) 0.0318(11) 0.0453(11) 0.0044(9) 0.0147(9) 0.0077(9)
C2 0.0334(15) 0.0224(13) 0.0224(13) -0.0031(10) 0.0059(11) 0.0018(11)
O3 0.0398(13) 0.0822(17) 0.0518(13) -0.0201(11) 0.0122(11) 0.0061(12)
C3 0.0365(16) 0.0303(15) 0.0376(15) 0.0039(12) 0.0153(13) 0.0046(12)
O4 0.0275(10) 0.0376(11) 0.0413(11) 0.0032(8) 0.0133(9) 0.0062(8)
C4 0.0484(18) 0.0389(17) 0.0442(17) 0.0069(14) 0.0213(15) -0.0031(14)
O5 0.0400(12) 0.0492(13) 0.0499(12) 0.0165(10) 0.0013(10) -0.0006(10)
C5 0.056(2) 0.0340(17) 0.0397(17) 0.0130(13) 0.0108(15) 0.0002(15)
O6 0.0548(14) 0.0634(15) 0.0536(13) 0.0192(11) 0.0132(12) 0.0246(12)
C6 0.0411(18) 0.0385(17) 0.0416(17) 0.0122(13) 0.0044(14) 0.0137(14)
C7 0.0304(15) 0.0339(16) 0.0349(15) 0.0063(12) 0.0086(12) 0.0045(12)
C8 0.0264(13) 0.0228(13) 0.0254(13) -0.0017(10) 0.0087(11) 0.0038(11)
C9 0.0243(13) 0.0257(14) 0.0236(13) -0.0015(10) 0.0100(11) 0.0049(11)
C10 0.0290(14) 0.0254(14) 0.0310(14) 0.0009(11) 0.0092(11) 0.0031(11)
C11 0.0339(15) 0.0312(15) 0.0352(15) -0.0029(12) 0.0115(13) -0.0040(12)
C12 0.0275(15) 0.0480(18) 0.0300(15) 0.0001(13) 0.0095(12) -0.0042(13)
C13 0.0261(14) 0.0452(17) 0.0308(14) 0.0064(12) 0.0090(12) 0.0121(13)
C14 0.0343(15) 0.0298(15) 0.0298(14) -0.0002(11) 0.0140(12) 0.0066(12)
C15 0.0269(13) 0.0219(13) 0.0245(13) -0.0012(10) 0.0086(11) 0.0031(11)
C16 0.0276(14) 0.0255(14) 0.0259(13) -0.0011(11) 0.0078(11) 0.0019(11)
C17 0.0275(14) 0.0226(13) 0.0331(14) -0.0013(11) 0.0075(12) 0.0026(11)
C18 0.0353(16) 0.0348(16) 0.0326(15) -0.0003(12) 0.0045(12) 0.0035(13)
C19 0.0419(18) 0.0390(17) 0.0371(16) -0.0029(13) -0.0042(14) 0.0045(14)
C20 0.0257(15) 0.0374(17) 0.059(2) -0.0068(14) 0.0027(15) -0.0011(13)
C21 0.0271(15) 0.0395(17) 0.0557(19) -0.0035(14) 0.0122(14) -0.0013(13)
C22 0.0303(15) 0.0315(15) 0.0382(15) 0.0014(12) 0.0089(13) 0.0030(12)
C23 0.0327(15) 0.0255(14) 0.0311(14) 0.0019(11) 0.0152(12) 0.0089(11)
C24 0.0412(16) 0.0283(15) 0.0412(16) 0.0013(12) 0.0184(13) 0.0025(13)
C25 0.065(2) 0.0266(16) 0.067(2) 0.0048(15) 0.0396(18) 0.0022(15)
C26 0.071(2) 0.0409(19) 0.060(2) 0.0259(16) 0.0401(19) 0.0244(17)
C27 0.0493(19) 0.053(2) 0.0353(16) 0.0181(14) 0.0209(14) 0.0185(16)
C28 0.0374(16) 0.0395(16) 0.0282(14) 0.0028(12) 0.0160(12) 0.0097(13)
C29 0.0543(19) 0.0447(18) 0.0230(14) 0.0023(12) 0.0144(13) 0.0174(15)
C30 0.0415(17) 0.0372(16) 0.0289(15) -0.0155(12) 0.0034(13) 0.0035(13)
C31 0.0375(15) 0.0244(14) 0.0293(14) -0.0047(11) 0.0102(12) 0.0020(12)
C32 0.0337(15) 0.0242(14) 0.0264(13) -0.0029(11) 0.0126(12) 0.0041(11)
C33 0.0432(17) 0.0324(15) 0.0311(15) 0.0018(12) 0.0190(13) 0.0062(13)
C34 0.0340(15) 0.0256(14) 0.0312(14) -0.0021(11) 0.0141(12) 0.0070(12)
C35 0.0366(15) 0.0267(14) 0.0352(15) 0.0005(11) 0.0145(12) 0.0077(12)
C36 0.0423(17) 0.0313(15) 0.0352(15) 0.0012(12) 0.0043(13) 0.0083(13)
C37 0.0566(19) 0.0348(17) 0.0336(15) -0.0001(12) 0.0099(14) 0.0146(14)
C38 0.0309(16) 0.0493(19) 0.0252(14) 0.0082(13) 0.0042(12) 0.0102(14)
C39 0.0440(18) 0.0329(16) 0.0458(17) 0.0107(13) 0.0183(14) 0.0087(14)
C40 0.060(2) 0.0319(17) 0.0537(19) 0.0051(14) 0.0277(16) 0.0032(15)
C41 0.0262(14) 0.0278(14) 0.0278(13) -0.0028(11) 0.0116(11) 0.0061(11)
C42 0.0330(15) 0.0242(14) 0.0349(15) -0.0082(11) 0.0117(12) 0.0021(12)
C43 0.0334(15) 0.0396(17) 0.0291(14) -0.0146(12) 0.0020(12) 0.0064(13)
C44 0.0431(17) 0.0380(16) 0.0262(14) 0.0014(12) 0.0124(13) 0.0164(13)
C45 0.0326(15) 0.0318(15) 0.0277(14) 0.0005(11) 0.0149(12) 0.0058(12)
C46 0.0361(16) 0.0244(14) 0.0320(15) -0.0036(11) 0.0147(12) 0.0088(12)
C47 0.0342(15) 0.0267(14) 0.0380(15) 0.0055(12) 0.0152(12) 0.0082(12)
C48 0.0455(17) 0.0261(15) 0.0376(15) 0.0026(12) 0.0120(13) 0.0105(13)
C49 0.061(2) 0.0503(19) 0.0422(17) 0.0140(15) 0.0237(15) 0.0297(16)
C50 0.070(2) 0.0370(18) 0.0286(16) 0.0145(13) 0.0156(16) 0.0101(17)
C53 0.0242(13) 0.0208(13) 0.0274(13) -0.0007(10) 0.0118(11) 0.0036(10)
C54 0.0294(14) 0.0245(14) 0.0332(14) 0.0033(11) 0.0176(12) 0.0084(11)
C55 0.0454(17) 0.0414(17) 0.0351(15) 0.0099(13) 0.0228(14) 0.0178(14)
C56 0.072(2) 0.067(2) 0.052(2) 0.0362(18) 0.0429(18) 0.040(2)
C57 0.086(3) 0.048(2) 0.110(3) 0.049(2) 0.080(3) 0.039(2)
C58 0.055(2) 0.0266(17) 0.114(3) 0.0149(18) 0.060(2) 0.0123(15)
C59 0.0335(15) 0.0254(15) 0.0640(19) 0.0033(13) 0.0267(14) 0.0064(12)
C60 0.0241(13) 0.0225(13) 0.0261(13) -0.0013(10) 0.0069(11) 0.0042(11)
C61 0.0237(13) 0.0234(13) 0.0244(13) 0.0019(10) 0.0082(11) 0.0053(11)
C62 0.0293(14) 0.0223(13) 0.0211(12) -0.0010(10) 0.0056(11) 0.0031(11)
C63 0.0224(13) 0.0297(15) 0.0389(15) 0.0050(12) 0.0085(12) 0.0022(11)
C64 0.0351(16) 0.0355(16) 0.0426(16) 0.0072(13) 0.0127(13) -0.0043(13)
C65 0.0431(17) 0.0249(15) 0.0392(16) 0.0086(12) 0.0108(13) 0.0011(13)
C66 0.0339(15) 0.0264(14) 0.0362(15) 0.0053(12) 0.0078(12) 0.0102(12)
C67 0.0276(14) 0.0295(14) 0.0268(13) 0.0027(11) 0.0080(11) 0.0073(11)
C68 0.0233(13) 0.0206(13) 0.0240(12) -0.0007(10) 0.0083(10) 0.0052(10)
C69 0.0238(13) 0.0268(14) 0.0235(13) -0.0005(10) 0.0084(11) 0.0043(11)
C70 0.0303(15) 0.0306(15) 0.0323(14) 0.0010(11) 0.0090(12) 0.0073(12)
C71 0.0269(15) 0.0524(19) 0.0361(16) 0.0085(14) 0.0096(12) 0.0125(13)
C72 0.0238(15) 0.059(2) 0.0342(15) 0.0055(14) 0.0039(12) -0.0061(14)
C73 0.0339(16) 0.0376(17) 0.0425(16) -0.0020(13) 0.0066(13) -0.0104(13)
C74 0.0285(14) 0.0276(15) 0.0388(15) 0.0021(12) 0.0082(12) 0.0013(12)
C75 0.0252(13) 0.0204(13) 0.0314(14) -0.0036(11) 0.0099(11) 0.0015(11)
C76 0.0281(14) 0.0240(14) 0.0352(14) 0.0009(11) 0.0102(12) 0.0036(11)
C77 0.0253(14) 0.0274(15) 0.0567(18) -0.0011(13) 0.0151(14) 0.0020(12)
C78 0.0247(15) 0.0294(15) 0.0554(19) -0.0044(13) 0.0009(14) 0.0038(12)
C79 0.0341(16) 0.0287(15) 0.0359(15) -0.0017(12) 0.0006(13) 0.0051(12)
C80 0.0319(15) 0.0262(14) 0.0323(15) -0.0005(11) 0.0071(12) 0.0041(12)
C51 0.054(5) 0.025(4) 0.047(3) 0.007(3) 0.017(3) 0.004(3)
C52 0.061(5) 0.038(4) 0.059(4) 0.009(3) 0.014(4) 0.001(3)
C51A 0.036(10) 0.064(14) 0.064(12) 0.029(10) -0.016(8) -0.001(9)
C52A 0.087(17) 0.064(16) 0.077(12) 0.009(10) 0.030(11) -0.013(11)

loop_
_atom_type_symbol
_atom_type_description
_atom_type_scat_dispersion_real
_atom_type_scat_dispersion_imag
_atom_type_scat_source
C C 0.0033 0.0016 'International Tables Vol C Tables 4.2.6.8 and 6.1.1.4'
H H 0.0000 0.0000 'International Tables Vol C Tables 4.2.6.8 and 6.1.1.4'
O O 0.0106 0.0060 'International Tables Vol C Tables 4.2.6.8 and 6.1.1.4'
Co Co 0.3494 0.9721 'International Tables Vol C Tables 4.2.6.8 and 6.1.1.4'

loop_
_geom_angle_atom_site_label_1
_geom_angle_atom_site_label_2
_geom_angle_atom_site_label_3
_geom_angle
C15 Co1 C8 43.61(9)
C15 Co1 C1 63.13(10)
C8 Co1 C1 43.17(9)
C15 Co1 C16 43.36(9)
C8 Co1 C16 62.70(10)
C1 Co1 C16 43.10(9)
C15 Co1 C31 112.37(10)
C8 Co1 C31 142.47(10)
C1 Co1 C31 167.01(10)
C16 Co1 C31 124.78(10)
C15 Co1 C33 152.87(10)
C8 Co1 C33 118.95(11)
C1 Co1 C33 122.12(10)
C16 Co1 C33 159.47(10)
C31 Co1 C33 67.88(11)
C15 Co1 C32 121.64(10)
C8 Co1 C32 118.58(10)
C1 Co1 C32 152.52(10)
C16 Co1 C32 159.66(10)
C31 Co1 C32 40.47(9)
C33 Co1 C32 40.28(9)
C15 Co1 C29 167.32(10)
C8 Co1 C29 143.17(11)
C1 Co1 C29 113.84(11)
C16 Co1 C29 125.38(10)
C31 Co1 C29 67.63(11)
C33 Co1 C29 39.73(10)
C32 Co1 C29 67.25(10)
C15 Co1 C30 131.84(11)
C8 Co1 C30 173.74(10)
C1 Co1 C30 132.91(10)
C16 Co1 C30 111.06(11)
C31 Co1 C30 39.86(10)
C33 Co1 C30 66.99(11)
C32 Co1 C30 67.01(10)
C29 Co1 C30 40.08(10)
C8 C1 C16 90.08(18)
C8 C1 C2 134.3(2)
C16 C1 C2 134.7(2)
C8 C1 Co1 68.26(13)
C16 C1 Co1 68.60(13)
C2 C1 Co1 128.84(17)
C61 Co2 C68 43.10(9)
C61 Co2 C53 63.02(10)
C68 Co2 C53 43.29(9)
C61 Co2 C60 43.35(9)
C68 Co2 C60 62.48(9)
C53 Co2 C60 43.06(9)
C61 Co2 C42 167.49(10)
C68 Co2 C42 143.95(10)
C53 Co2 C42 114.36(10)
C60 Co2 C42 125.70(10)
C61 Co2 C45 120.86(10)
C68 Co2 C45 117.97(10)
C53 Co2 C45 152.36(9)
C60 Co2 C45 159.13(10)
C42 Co2 C45 67.66(10)
C61 Co2 C44 112.48(10)
C68 Co2 C44 141.70(10)
C53 Co2 C44 167.73(10)
C60 Co2 C44 125.40(10)
C42 Co2 C44 67.33(10)
C45 Co2 C44 39.90(9)
C61 Co2 C41 152.00(10)
C68 Co2 C41 118.80(9)
C53 Co2 C41 122.39(10)
C60 Co2 C41 160.15(10)
C42 Co2 C41 40.38(9)
C45 Co2 C41 40.31(9)
C44 Co2 C41 67.37(10)
C61 Co2 C43 131.97(10)
C68 Co2 C43 173.98(10)
C53 Co2 C43 133.69(11)
C60 Co2 C43 111.65(10)
C42 Co2 C43 39.91(10)
C45 Co2 C43 66.92(10)
C44 Co2 C43 39.73(10)
C41 Co2 C43 67.15(10)
C38 O2 C37 118.2(2)
C7 C2 C3 117.8(2)
C7 C2 C1 120.6(2)
C3 C2 C1 121.5(2)
C4 C3 C2 120.9(3)
C4 C3 H3 119.5
C2 C3 H3 119.5
C5 C4 C3 120.3(3)
C5 C4 H4 119.9
C3 C4 H4 119.9
C50 O5 C49 114.5(2)
C6 C5 C4 119.9(3)
C6 C5 H5 120.0
C4 C5 H5 120.0
C5 C6 C7 120.3(3)
C5 C6 H6 119.9
C7 C6 H6 119.9
C6 C7 C2 120.7(3)
C6 C7 H7 119.6
C2 C7 H7 119.6
C1 C8 C9 133.3(2)
C1 C8 C15 90.18(18)
C9 C8 C15 135.0(2)
C1 C8 Co1 68.57(13)
C9 C8 Co1 130.92(17)
C15 C8 Co1 68.12(12)
C10 C9 C14 118.6(2)
C10 C9 C8 119.8(2)
C14 C9 C8 121.5(2)
C9 C10 C11 120.4(2)
C9 C10 H10 119.8
C11 C10 H10 119.8
C12 C11 C10 120.7(2)
C12 C11 H11 119.7
C10 C11 H11 119.7
C11 C12 C13 119.3(2)
C11 C12 H12 120.4
C13 C12 H12 120.4
C12 C13 C14 120.5(2)
C12 C13 H13 119.7
C14 C13 H13 119.7
C13 C14 C9 120.5(2)
C13 C14 H14 119.7
C9 C14 H14 119.7
C23 C15 C16 135.7(2)
C23 C15 C8 134.9(2)
C16 C15 C8 89.39(18)
C23 C15 Co1 122.57(17)
C16 C15 Co1 68.70(13)
C8 C15 Co1 68.27(13)
C1 C16 C17 133.3(2)
C1 C16 C15 90.35(18)
C17 C16 C15 135.5(2)
C1 C16 Co1 68.30(13)
C17 C16 Co1 129.11(17)
C15 C16 Co1 67.94(13)
C22 C17 C18 118.9(2)
C22 C17 C16 120.6(2)
C18 C17 C16 120.3(2)
C19 C18 C17 120.0(3)
C19 C18 H18 120.0
C17 C18 H18 120.0
C20 C19 C18 120.2(3)
C20 C19 H19 119.9
C18 C19 H19 119.9
C21 C20 C19 120.6(3)
C21 C20 H20 119.7
C19 C20 H20 119.7
C20 C21 C22 119.3(3)
C20 C21 H21 120.3
C22 C21 H21 120.3
C21 C22 C17 121.0(3)
C21 C22 H22 119.5
C17 C22 H22 119.5
C24 C23 C28 118.5(2)
C24 C23 C15 121.4(2)
C28 C23 C15 120.0(2)
C25 C24 C23 120.6(3)
C25 C24 H24 119.7
C23 C24 H24 119.7
C26 C25 C24 120.0(3)
C26 C25 H25 120.0
C24 C25 H25 120.0
C27 C26 C25 120.0(3)
C27 C26 H26 120.0
C25 C26 H26 120.0
C26 C27 C28 120.6(3)
C26 C27 H27 119.7
C28 C27 H27 119.7
C27 C28 C23 120.2(3)
C27 C28 H28 119.9
C23 C28 H28 119.9
C33 C29 C30 107.8(2)
C33 C29 Co1 69.86(14)
C30 C29 Co1 70.02(14)
C33 C29 H29 126.1
C30 C29 H29 126.1
Co1 C29 H29 125.6
C31 C30 C29 108.8(2)
C31 C30 Co1 69.71(13)
C29 C30 Co1 69.90(14)
C31 C30 H30 125.6
C29 C30 H30 125.6
Co1 C30 H30 126.4
C30 C31 C32 107.3(2)
C30 C31 Co1 70.43(14)
C32 C31 Co1 70.00(13)
C30 C31 H31 126.4
C32 C31 H31 126.4
Co1 C31 H31 124.8
C33 C32 C31 107.8(2)
C33 C32 C34 124.0(2)
C31 C32 C34 128.3(2)
C33 C32 Co1 69.65(14)
C31 C32 Co1 69.53(14)
C34 C32 Co1 126.16(16)
C29 C33 C32 108.3(2)
C29 C33 Co1 70.41(15)
C32 C33 Co1 70.07(14)
C29 C33 H33 125.8
C32 C33 H33 125.8
Co1 C33 H33 125.3
O1 C34 C32 120.2(2)
O1 C34 C35 121.4(2)
C32 C34 C35 118.4(2)
C34 C35 C36 113.4(2)
C34 C35 H35A 108.9
C36 C35 H35A 108.9
C34 C35 H35B 108.9
C36 C35 H35B 108.9
H35A C35 H35B 107.7
C37 C36 C35 114.7(2)
C37 C36 H36A 108.6
C35 C36 H36A 108.6
C37 C36 H36B 108.6
C35 C36 H36B 108.6
H36A C36 H36B 107.6
O2 C37 C36 109.1(2)
O2 C37 H37A 109.9
C36 C37 H37A 109.9
O2 C37 H37B 109.9
C36 C37 H37B 109.9
H37A C37 H37B 108.3
O3 C38 O2 124.3(3)
O3 C38 C39 124.7(3)
O2 C38 C39 111.0(2)
C40 C39 C38 120.9(3)
C40 C39 H39 119.5
C38 C39 H39 119.5
C39 C40 H40A 120.0
C39 C40 H40B 120.0
H40A C40 H40B 120.0
C45 C41 C42 107.6(2)
C45 C41 C46 124.6(2)
C42 C41 C46 127.8(2)
C45 C41 Co2 69.83(14)
C42 C41 Co2 69.78(13)
C46 C41 Co2 125.46(17)
C43 C42 C41 107.5(2)
C43 C42 Co2 70.40(14)
C41 C42 Co2 69.84(13)
C43 C42 H42 126.2
C41 C42 H42 126.2
Co2 C42 H42 125.1
C44 C43 C42 108.6(2)
C44 C43 Co2 69.80(14)
C42 C43 Co2 69.69(13)
C44 C43 H43 125.7
C42 C43 H43 125.7
Co2 C43 H43 126.4
C43 C44 C45 108.3(2)
C43 C44 Co2 70.46(15)
C45 C44 Co2 70.04(14)
C43 C44 H44 125.9
C45 C44 H44 125.9
Co2 C44 H44 125.2
C44 C45 C41 108.0(2)
C44 C45 Co2 70.06(14)
C41 C45 Co2 69.86(14)
C44 C45 H45 126.0
C41 C45 H45 126.0
Co2 C45 H45 125.6
O4 C46 C41 120.4(2)
O4 C46 C47 121.6(2)
C41 C46 C47 117.9(2)
C46 C47 C48 114.3(2)
C46 C47 H47A 108.7
C48 C47 H47A 108.7
C46 C47 H47B 108.7
C48 C47 H47B 108.7
H47A C47 H47B 107.6
C49 C48 C47 113.4(2)
C49 C48 H48A 108.9
C47 C48 H48A 108.9
C49 C48 H48B 108.9
C47 C48 H48B 108.9
H48A C48 H48B 107.7
O5 C49 C48 111.6(2)
O5 C49 H49A 109.3
C48 C49 H49A 109.3
O5 C49 H49B 109.3
C48 C49 H49B 109.3
H49A C49 H49B 108.0
O6 C50 O5 123.7(3)
O6 C50 C51 116.9(4)
O5 C50 C51 119.4(4)
O6 C50 C51A 149.0(9)
O5 C50 C51A 87.0(10)
C51 C50 C51A 33.0(9)
C60 C53 C54 135.4(2)
C60 C53 C68 89.74(18)
C54 C53 C68 134.8(2)
C60 C53 Co2 68.81(13)
C54 C53 Co2 123.40(16)
C68 C53 Co2 68.30(13)
C55 C54 C59 118.3(2)
C55 C54 C53 120.8(2)
C59 C54 C53 120.9(2)
C56 C55 C54 120.6(3)
C56 C55 H55 119.7
C54 C55 H55 119.7
C57 C56 C55 120.5(3)
C57 C56 H56 119.7
C55 C56 H56 119.7
C56 C57 C58 119.6(3)
C56 C57 H57 120.2
C58 C57 H57 120.2
C57 C58 C59 120.3(3)
C57 C58 H58 119.8
C59 C58 H58 119.8
C58 C59 C54 120.5(3)
C58 C59 H59 119.7
C54 C59 H59 119.7
C53 C60 C75 134.5(2)
C53 C60 C61 90.06(18)
C75 C60 C61 134.7(2)
C53 C60 Co2 68.13(13)
C75 C60 Co2 128.48(16)
C61 C60 Co2 67.74(13)
C68 C61 C60 89.79(18)
C68 C61 C62 133.2(2)
C60 C61 C62 136.2(2)
C68 C61 Co2 68.65(13)
C60 C61 Co2 68.91(13)
C62 C61 Co2 127.45(17)
C67 C62 C63 117.9(2)
C67 C62 C61 121.4(2)
C63 C62 C61 120.6(2)
C64 C63 C62 120.9(2)
C64 C63 H63 119.5
C62 C63 H63 119.5
C63 C64 C65 120.6(3)
C63 C64 H64 119.7
C65 C64 H64 119.7
C66 C65 C64 119.5(2)
C66 C65 H65 120.2
C64 C65 H65 120.2
C65 C66 C67 120.3(2)
C65 C66 H66 119.8
C67 C66 H66 119.8
C66 C67 C62 120.7(2)
C66 C67 H67 119.6
C62 C67 H67 119.6
C61 C68 C53 90.39(18)
C61 C68 C69 134.3(2)
C53 C68 C69 134.2(2)
C61 C68 Co2 68.25(12)
C53 C68 Co2 68.40(12)
C69 C68 Co2 129.48(17)
C74 C69 C70 118.6(2)
C74 C69 C68 120.2(2)
C70 C69 C68 121.1(2)
C71 C70 C69 120.6(2)
C71 C70 H70 119.7
C69 C70 H70 119.7
C70 C71 C72 120.4(3)
C70 C71 H71 119.8
C72 C71 H71 119.8
C73 C72 C71 119.5(2)
C73 C72 H72 120.3
C71 C72 H72 120.2
C72 C73 C74 120.9(3)
C72 C73 H73 119.5
C74 C73 H73 119.5
C73 C74 C69 120.0(2)
C73 C74 H74 120.0
C69 C74 H74 120.0
C80 C75 C76 119.0(2)
C80 C75 C60 121.1(2)
C76 C75 C60 119.9(2)
C77 C76 C75 120.4(2)
C77 C76 H76 119.8
C75 C76 H76 119.8
C78 C77 C76 119.7(3)
C78 C77 H77 120.1
C76 C77 H77 120.1
C77 C78 C79 120.7(2)
C77 C78 H78 119.6
C79 C78 H78 119.6
C78 C79 C80 119.8(2)
C78 C79 H79 120.1
C80 C79 H79 120.1
C79 C80 C75 120.3(3)
C79 C80 H80 119.8
C75 C80 H80 119.8
C52 C51 C50 124.3(8)
C52 C51 H51A 117.9
C50 C51 H51A 117.9
C51 C52 H52D 120.0
C51 C52 H52E 120.0
H52D C52 H52E 120.0
C52A C51A C50 105(2)
C52A C51A H51B 127.4
C50 C51A H51B 127.4
C51A C52A H52A 120.0
C51A C52A H52B 120.0
H52A C52A H52B 120.0

loop_
_geom_bond_atom_site_label_1
_geom_bond_atom_site_label_2
_geom_bond_distance
Co1 C15 1.993(2)
Co1 C8 1.995(2)
Co1 C1 1.999(2)
Co1 C16 2.003(3)
Co1 C31 2.076(2)
Co1 C33 2.077(3)
Co1 C32 2.082(2)
Co1 C29 2.084(3)
Co1 C30 2.086(2)
O1 C34 1.219(3)
C1 C8 1.469(3)
C1 C16 1.470(3)
C1 C2 1.480(3)
Co2 C61 1.991(2)
Co2 C68 1.996(2)
Co2 C53 1.997(2)
Co2 C60 2.007(2)
Co2 C42 2.078(2)
Co2 C45 2.079(2)
Co2 C44 2.079(2)
Co2 C41 2.079(2)
Co2 C43 2.088(2)
O2 C38 1.330(3)
O2 C37 1.464(3)
C2 C7 1.398(3)
C2 C3 1.402(3)
O3 C38 1.216(3)
C3 C4 1.384(3)
C3 H3 0.9500
O4 C46 1.226(3)
C4 C5 1.381(4)
C4 H4 0.9500
O5 C50 1.326(4)
O5 C49 1.461(3)
C5 C6 1.375(4)
C5 H5 0.9500
O6 C50 1.192(3)
C6 C7 1.394(3)
C6 H6 0.9500
C7 H7 0.9500
C8 C9 1.476(3)
C8 C15 1.481(3)
C9 C10 1.391(3)
C9 C14 1.400(3)
C10 C11 1.391(3)
C10 H10 0.9500
C11 C12 1.383(3)
C11 H11 0.9500
C12 C13 1.385(3)
C12 H12 0.9500
C13 C14 1.387(3)
C13 H13 0.9500
C14 H14 0.9500
C15 C23 1.471(3)
C15 C16 1.476(3)
C16 C17 1.470(3)
C17 C22 1.394(3)
C17 C18 1.404(3)
C18 C19 1.391(4)
C18 H18 0.9500
C19 C20 1.387(4)
C19 H19 0.9500
C20 C21 1.384(4)
C20 H20 0.9500
C21 C22 1.394(3)
C21 H21 0.9500
C22 H22 0.9500
C23 C24 1.396(3)
C23 C28 1.398(3)
C24 C25 1.387(4)
C24 H24 0.9500
C25 C26 1.384(4)
C25 H25 0.9500
C26 C27 1.371(4)
C26 H26 0.9500
C27 C28 1.390(3)
C27 H27 0.9500
C28 H28 0.9500
C29 C33 1.414(4)
C29 C30 1.429(4)
C29 H29 0.9500
C30 C31 1.419(3)
C30 H30 0.9500
C31 C32 1.438(3)
C31 H31 0.9500
C32 C33 1.432(3)
C32 C34 1.477(3)
C33 H33 0.9500
C34 C35 1.522(3)
C35 C36 1.531(3)
C35 H35A 0.9900
C35 H35B 0.9900
C36 C37 1.512(3)
C36 H36A 0.9900
C36 H36B 0.9900
C37 H37A 0.9900
C37 H37B 0.9900
C38 C39 1.478(4)
C39 C40 1.315(4)
C39 H39 0.9500
C40 H40A 0.9500
C40 H40B 0.9500
C41 C45 1.433(3)
C41 C42 1.435(3)
C41 C46 1.484(3)
C42 C43 1.422(3)
C42 H42 0.9500
C43 C44 1.416(4)
C43 H43 0.9500
C44 C45 1.419(3)
C44 H44 0.9500
C45 H45 0.9500
C46 C47 1.511(3)
C47 C48 1.526(3)
C47 H47A 0.9900
C47 H47B 0.9900
C48 C49 1.521(4)
C48 H48A 0.9900
C48 H48B 0.9900
C49 H49A 0.9900
C49 H49B 0.9900
C50 C51 1.473(9)
C50 C51A 1.65(3)
C53 C60 1.469(3)
C53 C54 1.470(3)
C53 C68 1.473(3)
C54 C55 1.394(3)
C54 C59 1.398(3)
C55 C56 1.388(4)
C55 H55 0.9500
C56 C57 1.378(5)
C56 H56 0.9500
C57 C58 1.384(5)
C57 H57 0.9500
C58 C59 1.390(4)
C58 H58 0.9500
C59 H59 0.9500
C60 C75 1.470(3)
C60 C61 1.477(3)
C61 C68 1.464(3)
C61 C62 1.478(3)
C62 C67 1.401(3)
C62 C63 1.403(3)
C63 C64 1.383(3)
C63 H63 0.9500
C64 C65 1.386(4)
C64 H64 0.9500
C65 C66 1.381(4)
C65 H65 0.9500
C66 C67 1.397(3)
C66 H66 0.9500
C67 H67 0.9500
C68 C69 1.474(3)
C69 C74 1.396(3)
C69 C70 1.399(3)
C70 C71 1.379(3)
C70 H70 0.9500
C71 C72 1.386(4)
C71 H71 0.9500
C72 C73 1.373(4)
C72 H72 0.9328
C73 C74 1.390(3)
C73 H73 0.9500
C74 H74 0.9500
C75 C80 1.400(3)
C75 C76 1.401(3)
C76 C77 1.398(3)
C76 H76 0.9500
C77 C78 1.382(4)
C77 H77 0.9500
C78 C79 1.386(4)
C78 H78 0.9500
C79 C80 1.395(3)
C79 H79 0.9500
C80 H80 0.9500
C51 C52 1.31(2)
C51 H51A 0.9500
C52 H52D 0.9500
C52 H52E 0.9500
C51A C52A 1.32(6)
C51A H51B 0.9500
C52A H52A 0.9500
C52A H52B 0.9500
